data_9005363
loop_
_publ_author_name
'Lucchesi, S.'
'Amoriello, M.'
'Della Giusta, A.'

_publ_section_title
;
 Crystal chemistry of spinels from xenoliths of the
 Alban Hills volcanic region
 Sample: SP267d
;
_journal_name_full 'European Journal of Mineralogy'
_journal_page_first 473
_journal_page_last 482
_journal_volume 10
_journal_year 1998
_chemical_compound_source 'xenoliths of the Alban Hills, Italy volcanic region'
_chemical_formula_sum 'Al1.928 Fe0.06 Mg0.998 Mn0.002 O4 Ti0.006 Zn0.004'
_chemical_name_mineral Spinel
_space_group_IT_number 227
_symmetry_space_group_name_Hall '-F 4vw 2vw 3'
_symmetry_space_group_name_H-M 'F d -3 m :2'
_cell_angle_alpha 90
_cell_angle_beta 90
_cell_angle_gamma 90
_cell_length_a 8.1001
_cell_length_b 8.1001
_cell_length_c 8.1001
_cell_formula_units_Z 8
_cell_volume 531.461
_database_code_amcsd 0006748
_exptl_crystal_density_diffrn 3.608
_cod_original_sg_symbol_H-M 'F d 3 m'
_cod_original_formula_sum 'Mg.998 Fe.06 Zn.004 Mn.002 Al1.928 Ti.006 O4'
_cod_database_code 9005363

loop_
_space_group_symop_operation_xyz
x,y,z
x,1/2+y,1/2+z
1/2+x,y,1/2+z
1/2+x,1/2+y,z
3/4+z,1/2-x,1/4+y
3/4+z,-x,3/4+y
1/4+z,1/2-x,3/4+y
1/4+z,-x,1/4+y
3/4-y,1/2+z,1/4-x
3/4-y,+z,3/4-x
1/4-y,1/2+z,3/4-x
1/4-y,+z,1/4-x
3/4+x,1/2-y,1/4+z
3/4+x,-y,3/4+z
1/4+x,1/2-y,3/4+z
1/4+x,-y,1/4+z
3/4-z,1/2+x,1/4-y
3/4-z,+x,3/4-y
1/4-z,1/2+x,3/4-y
1/4-z,+x,1/4-y
3/4+y,1/2-z,1/4+x
3/4+y,-z,3/4+x
1/4+y,1/2-z,3/4+x
1/4+y,-z,1/4+x
3/4-x,1/2+y,1/4-z
3/4-x,+y,3/4-z
1/4-x,1/2+y,3/4-z
1/4-x,+y,1/4-z
1/2+x,3/4-z,1/4-y
1/2+x,1/4-z,3/4-y
+x,3/4-z,3/4-y
+x,1/4-z,1/4-y
1/2-z,3/4+y,1/4+x
1/2-z,1/4+y,3/4+x
-z,3/4+y,3/4+x
-z,1/4+y,1/4+x
1/2+y,3/4-x,1/4-z
1/2+y,1/4-x,3/4-z
+y,3/4-x,3/4-z
+y,1/4-x,1/4-z
1/2-x,3/4+z,1/4+y
1/2-x,1/4+z,3/4+y
-x,3/4+z,3/4+y
-x,1/4+z,1/4+y
1/2+z,3/4-y,1/4-x
1/2+z,1/4-y,3/4-x
+z,3/4-y,3/4-x
+z,1/4-y,1/4-x
1/2-y,3/4+x,1/4+z
1/2-y,1/4+x,3/4+z
-y,3/4+x,3/4+z
-y,1/4+x,1/4+z
x,1/2+z,1/2+y
x,+z,+y
1/2+x,1/2+z,+y
1/2+x,+z,1/2+y
-z,1/2-y,1/2-x
-z,-y,-x
1/2-z,1/2-y,-x
1/2-z,-y,1/2-x
y,1/2+x,1/2+z
y,+x,+z
1/2+y,1/2+x,+z
1/2+y,+x,1/2+z
-x,1/2-z,1/2-y
-x,-z,-y
1/2-x,1/2-z,-y
1/2-x,-z,1/2-y
z,1/2+y,1/2+x
z,+y,+x
1/2+z,1/2+y,+x
1/2+z,+y,1/2+x
-y,1/2-x,1/2-z
-y,-x,-z
1/2-y,1/2-x,-z
1/2-y,-x,1/2-z
3/4+z,1/4+x,1/2-y
3/4+z,3/4+x,-y
1/4+z,1/4+x,-y
1/4+z,3/4+x,1/2-y
3/4-y,1/4-z,1/2+x
3/4-y,3/4-z,+x
1/4-y,1/4-z,+x
1/4-y,3/4-z,1/2+x
3/4+x,1/4+y,1/2-z
3/4+x,3/4+y,-z
1/4+x,1/4+y,-z
1/4+x,3/4+y,1/2-z
3/4-z,1/4-x,1/2+y
3/4-z,3/4-x,+y
1/4-z,1/4-x,+y
1/4-z,3/4-x,1/2+y
3/4+y,1/4+z,1/2-x
3/4+y,3/4+z,-x
1/4+y,1/4+z,-x
1/4+y,3/4+z,1/2-x
3/4-x,1/4-y,1/2+z
3/4-x,3/4-y,+z
1/4-x,1/4-y,+z
1/4-x,3/4-y,1/2+z
-z,3/4+x,3/4+y
-z,1/4+x,1/4+y
1/2-z,3/4+x,1/4+y
1/2-z,1/4+x,3/4+y
y,3/4-z,3/4-x
y,1/4-z,1/4-x
1/2+y,3/4-z,1/4-x
1/2+y,1/4-z,3/4-x
-x,3/4+y,3/4+z
-x,1/4+y,1/4+z
1/2-x,3/4+y,1/4+z
1/2-x,1/4+y,3/4+z
z,3/4-x,3/4-y
z,1/4-x,1/4-y
1/2+z,3/4-x,1/4-y
1/2+z,1/4-x,3/4-y
-y,3/4+z,3/4+x
-y,1/4+z,1/4+x
1/2-y,3/4+z,1/4+x
1/2-y,1/4+z,3/4+x
x,3/4-y,3/4-z
x,1/4-y,1/4-z
1/2+x,3/4-y,1/4-z
1/2+x,1/4-y,3/4-z
1/4-x,1/2+z,3/4-y
1/4-x,+z,1/4-y
3/4-x,1/2+z,1/4-y
3/4-x,+z,3/4-y
1/4+z,1/2-y,3/4+x
1/4+z,-y,1/4+x
3/4+z,1/2-y,1/4+x
3/4+z,-y,3/4+x
1/4-y,1/2+x,3/4-z
1/4-y,+x,1/4-z
3/4-y,1/2+x,1/4-z
3/4-y,+x,3/4-z
1/4+x,1/2-z,3/4+y
1/4+x,-z,1/4+y
3/4+x,1/2-z,1/4+y
3/4+x,-z,3/4+y
1/4-z,1/2+y,3/4-x
1/4-z,+y,1/4-x
3/4-z,1/2+y,1/4-x
3/4-z,+y,3/4-x
1/4+y,1/2-x,3/4+z
1/4+y,-x,1/4+z
3/4+y,1/2-x,1/4+z
3/4+y,-x,3/4+z
3/4-x,3/4-z,y
3/4-x,1/4-z,1/2+y
1/4-x,3/4-z,1/2+y
1/4-x,1/4-z,y
3/4+z,3/4+y,-x
3/4+z,1/4+y,1/2-x
1/4+z,3/4+y,1/2-x
1/4+z,1/4+y,-x
3/4-y,3/4-x,z
3/4-y,1/4-x,1/2+z
1/4-y,3/4-x,1/2+z
1/4-y,1/4-x,z
3/4+x,3/4+z,-y
3/4+x,1/4+z,1/2-y
1/4+x,3/4+z,1/2-y
1/4+x,1/4+z,-y
3/4-z,3/4-y,x
3/4-z,1/4-y,1/2+x
1/4-z,3/4-y,1/2+x
1/4-z,1/4-y,x
3/4+y,3/4+x,-z
3/4+y,1/4+x,1/2-z
1/4+y,3/4+x,1/2-z
1/4+y,1/4+x,-z
-z,-x,-y
-z,1/2-x,1/2-y
1/2-z,-x,1/2-y
1/2-z,1/2-x,-y
y,z,x
y,1/2+z,1/2+x
1/2+y,z,1/2+x
1/2+y,1/2+z,x
-x,-y,-z
-x,1/2-y,1/2-z
1/2-x,-y,1/2-z
1/2-x,1/2-y,-z
z,x,y
z,1/2+x,1/2+y
1/2+z,x,1/2+y
1/2+z,1/2+x,y
-y,-z,-x
-y,1/2-z,1/2-x
1/2-y,-z,1/2-x
1/2-y,1/2-z,-x

loop_
_atom_site_label
_atom_site_fract_x
_atom_site_fract_y
_atom_site_fract_z
_atom_site_occupancy
_atom_site_U_iso_or_equiv
MgT 0.12500 0.12500 0.12500 0.78320 0.00450
FeT 0.12500 0.12500 0.12500 0.03720 0.00450
ZnT 0.12500 0.12500 0.12500 0.00420 0.00450
MnT 0.12500 0.12500 0.12500 0.00210 0.00450
AlT 0.12500 0.12500 0.12500 0.17270 0.00450
SiT 0.12500 0.12500 0.12500 0.00060 0.00450
MgM 0.50000 0.50000 0.50000 0.10765 0.00380
FeM 0.50000 0.50000 0.50000 0.01145 0.00380
NiM 0.50000 0.50000 0.50000 0.00015 0.00380
AlM 0.50000 0.50000 0.50000 0.87750 0.00380
CrM 0.50000 0.50000 0.50000 0.00015 0.00380
TiM 0.50000 0.50000 0.50000 0.00280 0.00380
O 0.26240 0.26240 0.26240 1.00000 0.00710

loop_
_cod_related_entry_id
_cod_related_entry_database
_cod_related_entry_code
1 AMCSD 0006748
